data_1569538
loop_
_publ_author_name
'Zhu, Xiaohan'
'Wu, Hongli'
'Wang, Yishou'
'Huang, Genping'
'Wang, Fen'
'Li, Xingwei'

_publ_section_title
;
 Rhodium-catalyzed annulative approach to N-N axially chiral biaryls
 <i>via</i> C-H activation and dynamic kinetic transformation.
;
_journal_issue 32
_journal_name_full 'Chemical science'
_journal_page_first 8564
_journal_page_last 8569
_journal_paper_doi 10.1039/d3sc02800c
_journal_volume 14
_journal_year 2023
_chemical_absolute_configuration rmad
_chemical_formula_moiety 'C30 H22 N2 O'
_chemical_formula_sum 'C30 H22 N2 O'
_chemical_formula_weight 426.49
_space_group_crystal_system orthorhombic
_space_group_IT_number 19
_space_group_name_Hall 'P 2ac 2ab'
_space_group_name_H-M_alt 'P 21 21 21'
_atom_sites_solution_hydrogens geom
_atom_sites_solution_primary dual
_audit_creation_date 2022-10-07
_audit_creation_method
;
Olex2 1.5-alpha
(compiled 2022.06.10 svn.r3fa896fb for OlexSys, GUI svn.r6535)
;
_audit_update_record
;
2022-10-17 deposited with the CCDC.	2023-07-14 downloaded from the CCDC.
;
_cell_angle_alpha 90
_cell_angle_beta 90
_cell_angle_gamma 90
_cell_formula_units_Z 4
_cell_length_a 9.5313(3)
_cell_length_b 14.4824(5)
_cell_length_c 16.6299(5)
_cell_measurement_reflns_used 9796
_cell_measurement_temperature 180.00
_cell_measurement_theta_max 68.249
_cell_measurement_theta_min 2.657
_cell_volume 2295.53(13)
_computing_cell_refinement 'SAINT V8.40A (Bruker, 2019)'
_computing_data_reduction 'SAINT V8.40A (Bruker, 2019)'
_computing_molecular_graphics 'Olex2 1.5-alpha (Dolomanov et al., 2009)'
_computing_publication_material 'Olex2 1.5-alpha (Dolomanov et al., 2009)'
_computing_structure_refinement 'SHELXL 2018/3 (Sheldrick, 2015)'
_computing_structure_solution 'SHELXT 2018/2 (Sheldrick, 2018)'
_diffrn_ambient_temperature 180.00
_diffrn_measured_fraction_theta_full 0.989
_diffrn_measured_fraction_theta_max 0.989
_diffrn_measurement_device_type 'Bruker APEX-II CCD'
_diffrn_measurement_method '\f and \w scans'
_diffrn_radiation_type CuK\a
_diffrn_radiation_wavelength 1.54178
_diffrn_reflns_av_R_equivalents 0.0316
_diffrn_reflns_av_unetI/netI 0.0149
_diffrn_reflns_Laue_measured_fraction_full 0.989
_diffrn_reflns_Laue_measured_fraction_max 0.989
_diffrn_reflns_limit_h_max 11
_diffrn_reflns_limit_h_min -11
_diffrn_reflns_limit_k_max 17
_diffrn_reflns_limit_k_min -16
_diffrn_reflns_limit_l_max 20
_diffrn_reflns_limit_l_min -19
_diffrn_reflns_number 34480
_diffrn_reflns_point_group_measured_fraction_full 0.992
_diffrn_reflns_point_group_measured_fraction_max 0.991
_diffrn_reflns_theta_full 67.679
_diffrn_reflns_theta_max 68.280
_diffrn_reflns_theta_min 4.048
_diffrn_source_current 50.0
_diffrn_source_power 2.5
_diffrn_source_voltage 50.0
_diffrn_standards_number 0
_exptl_absorpt_coefficient_mu 0.586
_exptl_absorpt_correction_T_max 0.7531
_exptl_absorpt_correction_T_min 0.6739
_exptl_absorpt_correction_type multi-scan
_exptl_absorpt_process_details
;
SADABS-2016/2 (Bruker,2016/2) was used for absorption correction.
wR2(int) was 0.1140 before and 0.0532 after correction.
The Ratio of minimum to maximum transmission is 0.8948.
The \l/2 correction factor is Not present.
;
_exptl_crystal_colour 'clear light colourless'
_exptl_crystal_colour_lustre clear
_exptl_crystal_colour_modifier light
_exptl_crystal_colour_primary colourless
_exptl_crystal_density_diffrn 1.234
_exptl_crystal_description block
_exptl_crystal_F_000 896
_exptl_crystal_size_max 0.45
_exptl_crystal_size_mid 0.3
_exptl_crystal_size_min 0.1
_refine_diff_density_max 0.154
_refine_diff_density_min -0.142
_refine_diff_density_rms 0.025
_refine_ls_abs_structure_details
;
 Flack x determined using 1718 quotients [(I+)-(I-)]/[(I+)+(I-)]
 (Parsons, Flack and Wagner, Acta Cryst. B69 (2013) 249-259).
;
_refine_ls_abs_structure_Flack -0.03(7)
_refine_ls_extinction_method none
_refine_ls_goodness_of_fit_ref 1.067
_refine_ls_hydrogen_treatment constr
_refine_ls_matrix_type full
_refine_ls_number_parameters 299
_refine_ls_number_reflns 4169
_refine_ls_number_restraints 93
_refine_ls_restrained_S_all 1.059
_refine_ls_R_factor_all 0.0301
_refine_ls_R_factor_gt 0.0288
_refine_ls_shift/su_max 0.000
_refine_ls_shift/su_mean 0.000
_refine_ls_structure_factor_coef Fsqd
_refine_ls_weighting_details 'w=1/[\s^2^(Fo^2^)+(0.0378P)^2^+0.2602P] where P=(Fo^2^+2Fc^2^)/3'
_refine_ls_weighting_scheme calc
_refine_ls_wR_factor_gt 0.0732
_refine_ls_wR_factor_ref 0.0747
_reflns_Friedel_coverage 0.759
_reflns_Friedel_fraction_full 0.995
_reflns_Friedel_fraction_max 0.994
_reflns_number_gt 4037
_reflns_number_total 4169
_reflns_threshold_expression 'I > 2\s(I)'
_cod_data_source_file d3sc02800c3.cif
_cod_data_source_block s
_cod_depositor_comments 'Adding full bibliography for 1569538.cif.'
_cod_database_code 1569538
_shelx_shelxl_version_number 2018/3
_shelx_space_group_comment
;
The symmetry employed for this shelxl refinement is uniquely defined
by the following loop, which should always be used as a source of
symmetry information in preference to the above space-group names.
They are only intended as comments.
;
_shelx_estimated_absorpt_t_max 0.944
_shelx_estimated_absorpt_t_min 0.779
_olex2_refinement_description
;
1. Rigid bond restraints
 All non-hydrogen atoms
 with sigma for 1-2 distances of 0.005 and sigma for 1-3 distances of 0.005
2.a Aromatic/amide H refined with riding coordinates:
 C14(H14), C18(H18), C22(H22), C24(H24), C26(H26), C28(H28), C30(H30), C2(H2),
 C17(H17), C9(H9), C19(H19), C5(H5), C23(H23), C3(H3), C25(H25), C13(H13),
 C27(H27), C7(H7), C29(H29)
2.b Idealised Me refined as rotating group:
 C21(H21A,H21B,H21C)
;
_olex2_submission_special_instructions 'No special instructions were received'

loop_
_space_group_symop_operation_xyz
'x, y, z'
'-x+1/2, -y, z+1/2'
'-x, y+1/2, -z+1/2'
'x+1/2, -y+1/2, -z'

loop_
_atom_site_label
_atom_site_type_symbol
_atom_site_fract_x
_atom_site_fract_y
_atom_site_fract_z
_atom_site_U_iso_or_equiv
_atom_site_adp_type
_atom_site_occupancy
_atom_site_site_symmetry_order
_atom_site_calc_flag
_atom_site_refinement_flags_posn
_atom_site_refinement_flags_adp
_atom_site_refinement_flags_occupancy
_atom_site_disorder_assembly
_atom_site_disorder_group
O1 O 0.57693(16) 0.39276(9) 0.40753(8) 0.0522(3) Uani 1 1 d . U . . .
N1 N 0.56749(15) 0.48404(9) 0.51871(8) 0.0367(3) Uani 1 1 d . U . . .
N2 N 0.66383(15) 0.42572(10) 0.55525(9) 0.0402(3) Uani 1 1 d . U . . .
C1 C 0.55390(18) 0.56522(11) 0.64924(9) 0.0358(4) Uani 1 1 d . U . . .
C4 C 0.53054(18) 0.46212(12) 0.43940(10) 0.0392(4) Uani 1 1 d . U . . .
C6 C 0.43856(17) 0.52962(12) 0.40092(10) 0.0378(4) Uani 1 1 d . U . . .
C8 C 0.38238(17) 0.60393(12) 0.44433(10) 0.0373(3) Uani 1 1 d . U . . .
C10 C 0.41472(17) 0.61451(11) 0.52912(9) 0.0351(3) Uani 1 1 d . U . . .
C12 C 0.50888(16) 0.55663(11) 0.56379(9) 0.0341(3) Uani 1 1 d . U . . .
C14 C 0.6905(2) 0.58882(12) 0.66933(11) 0.0423(4) Uani 1 1 d . U . . .
H14 H 0.759022 0.595864 0.628282 0.051 Uiso 1 1 calc R U . . .
C16 C 0.34960(18) 0.69005(12) 0.57771(10) 0.0392(4) Uani 1 1 d . U . . .
C18 C 0.30013(19) 0.66846(13) 0.40236(12) 0.0448(4) Uani 1 1 d . U . . .
H18 H 0.260229 0.719192 0.430438 0.054 Uiso 1 1 calc R U . . .
C20 C 0.8070(2) 0.43110(12) 0.54103(10) 0.0416(4) Uani 1 1 d . U . . .
C22 C 0.4546(2) 0.55531(12) 0.71003(10) 0.0444(4) Uani 1 1 d . U . . .
H22 H 0.360667 0.539429 0.696951 0.053 Uiso 1 1 calc R U . . .
C24 C 0.4129(2) 0.52057(14) 0.31816(11) 0.0468(4) Uani 1 1 d . U . . .
H24 H 0.450371 0.469469 0.289487 0.056 Uiso 1 1 calc R U . . .
C26 C 0.8850(2) 0.49987(15) 0.50419(10) 0.0481(4) Uani 1 1 d . U . . .
H26 H 0.841806 0.553903 0.483324 0.058 Uiso 1 1 calc R U . . .
C28 C 0.4280(2) 0.76426(12) 0.60382(13) 0.0506(4) Uani 1 1 d . U . . .
H28 H 0.522907 0.769851 0.587135 0.061 Uiso 1 1 calc R U . . .
C30 C 0.4928(2) 0.56859(14) 0.78968(11) 0.0525(5) Uani 1 1 d . U . . .
H30 H 0.424870 0.561393 0.831014 0.063 Uiso 1 1 calc R U . . .
C15 C 0.8667(2) 0.35072(14) 0.57279(11) 0.0532(5) Uani 1 1 d . U . . .
C2 C 0.7538(3) 0.29684(13) 0.60372(14) 0.0625(6) Uani 1 1 d . U . . .
H2 H 0.763270 0.238499 0.629278 0.075 Uiso 1 1 calc R U . . .
C17 C 0.7275(2) 0.60218(13) 0.74927(11) 0.0504(5) Uani 1 1 d . U . . .
H17 H 0.821263 0.618266 0.762748 0.060 Uiso 1 1 calc R U . . .
C9 C 0.6284(3) 0.59214(13) 0.80919(11) 0.0547(5) Uani 1 1 d . U . . .
H9 H 0.653881 0.601480 0.863821 0.066 Uiso 1 1 calc R U . . .
C19 C 0.2104(2) 0.68553(17) 0.60135(14) 0.0584(5) Uani 1 1 d . U . . .
H19 H 0.153086 0.635990 0.583408 0.070 Uiso 1 1 calc R U . . .
C5 C 1.0286(2) 0.48653(18) 0.49906(13) 0.0617(6) Uani 1 1 d . U . . .
H5 H 1.085030 0.532166 0.473817 0.074 Uiso 1 1 calc R U . . .
C21 C 0.4827(3) 0.31766(16) 0.60801(15) 0.0667(6) Uani 1 1 d . U . . .
H21A H 0.437989 0.368229 0.637617 0.100 Uiso 1 1 calc R U . . .
H21B H 0.479452 0.261198 0.640434 0.100 Uiso 1 1 calc R U . . .
H21C H 0.432758 0.307520 0.557265 0.100 Uiso 1 1 calc R U . . .
C11 C 0.6304(2) 0.34185(12) 0.59099(11) 0.0491(4) Uani 1 1 d . U . . .
C23 C 0.3336(2) 0.58564(15) 0.27848(11) 0.0518(5) Uani 1 1 d . U . . .
H23 H 0.317942 0.580238 0.222260 0.062 Uiso 1 1 calc R U . . .
C3 C 0.2765(2) 0.65908(15) 0.32081(12) 0.0523(5) Uani 1 1 d . U . . .
H3 H 0.220679 0.703407 0.293457 0.063 Uiso 1 1 calc R U . . .
C25 C 0.3709(3) 0.83078(15) 0.65388(14) 0.0665(6) Uani 1 1 d . U . . .
H25 H 0.427304 0.880885 0.671650 0.080 Uiso 1 1 calc R U . . .
C13 C 1.0142(3) 0.34031(19) 0.56666(15) 0.0727(7) Uani 1 1 d . U . . .
H13 H 1.059200 0.287013 0.587706 0.087 Uiso 1 1 calc R U . . .
C27 C 0.1543(3) 0.7532(2) 0.65124(15) 0.0752(7) Uani 1 1 d . U . . .
H27 H 0.058629 0.749381 0.666982 0.090 Uiso 1 1 calc R U . . .
C7 C 1.0911(3) 0.4086(2) 0.52974(16) 0.0755(7) Uani 1 1 d . U . . .
H7 H 1.189943 0.401765 0.525352 0.091 Uiso 1 1 calc R U . . .
C29 C 0.2344(3) 0.82487(18) 0.67784(14) 0.0716(7) Uani 1 1 d . U . . .
H29 H 0.195635 0.870179 0.712671 0.086 Uiso 1 1 calc R U . . .

loop_
_atom_site_aniso_label
_atom_site_aniso_U_11
_atom_site_aniso_U_22
_atom_site_aniso_U_33
_atom_site_aniso_U_23
_atom_site_aniso_U_13
_atom_site_aniso_U_12
O1 0.0696(9) 0.0467(7) 0.0404(6) -0.0066(6) 0.0070(6) 0.0077(6)
N1 0.0422(7) 0.0350(7) 0.0331(6) 0.0027(5) 0.0015(6) 0.0038(6)
N2 0.0491(8) 0.0345(7) 0.0371(7) 0.0038(6) 0.0032(6) 0.0070(6)
C1 0.0459(9) 0.0288(8) 0.0328(8) 0.0025(6) 0.0005(7) 0.0036(7)
C4 0.0439(9) 0.0405(9) 0.0332(8) -0.0008(7) 0.0062(7) -0.0032(7)
C6 0.0361(8) 0.0431(9) 0.0343(8) 0.0020(7) 0.0013(7) -0.0061(7)
C8 0.0325(7) 0.0416(9) 0.0378(8) 0.0016(7) -0.0010(7) -0.0071(7)
C10 0.0325(8) 0.0362(8) 0.0366(8) 0.0004(6) -0.0002(6) -0.0036(7)
C12 0.0366(8) 0.0328(8) 0.0328(8) 0.0000(6) 0.0043(6) -0.0025(6)
C14 0.0477(9) 0.0398(9) 0.0395(9) 0.0003(7) -0.0031(7) 0.0061(8)
C16 0.0395(8) 0.0400(9) 0.0379(9) 0.0001(7) -0.0059(7) 0.0057(7)
C18 0.0396(9) 0.0475(10) 0.0472(9) 0.0031(8) -0.0076(8) 0.0002(8)
C20 0.0479(9) 0.0455(9) 0.0315(8) -0.0089(7) -0.0038(7) 0.0101(8)
C22 0.0554(11) 0.0405(9) 0.0373(8) 0.0046(7) 0.0051(8) 0.0025(8)
C24 0.0476(10) 0.0574(11) 0.0355(8) -0.0039(8) 0.0008(7) -0.0059(9)
C26 0.0491(10) 0.0589(11) 0.0362(9) -0.0068(8) 0.0019(8) -0.0011(9)
C28 0.0564(11) 0.0372(9) 0.0582(11) -0.0010(8) -0.0062(9) 0.0015(8)
C30 0.0769(13) 0.0462(10) 0.0344(9) 0.0056(8) 0.0081(9) 0.0101(9)
C15 0.0689(12) 0.0450(10) 0.0458(10) -0.0121(8) -0.0163(9) 0.0174(9)
C2 0.1006(16) 0.0352(10) 0.0516(12) 0.0023(8) -0.0187(12) 0.0149(11)
C17 0.0621(11) 0.0436(10) 0.0454(10) -0.0016(8) -0.0159(9) 0.0083(9)
C9 0.0864(15) 0.0436(10) 0.0340(9) 0.0005(7) -0.0109(9) 0.0152(10)
C19 0.0401(9) 0.0756(13) 0.0594(12) -0.0190(11) -0.0032(9) 0.0056(10)
C5 0.0488(11) 0.0870(16) 0.0495(11) -0.0249(11) -0.0012(9) -0.0032(11)
C21 0.0925(16) 0.0460(11) 0.0616(13) 0.0065(10) 0.0164(12) -0.0131(11)
C11 0.0777(13) 0.0320(8) 0.0376(9) 0.0023(7) -0.0003(9) -0.0015(9)
C23 0.0501(10) 0.0683(12) 0.0371(9) 0.0046(9) -0.0076(8) -0.0101(9)
C3 0.0485(10) 0.0601(11) 0.0484(10) 0.0098(9) -0.0127(8) -0.0034(9)
C25 0.0946(17) 0.0403(11) 0.0644(13) -0.0094(9) -0.0160(13) 0.0101(11)
C13 0.0732(14) 0.0714(15) 0.0737(15) -0.0281(12) -0.0326(12) 0.0356(12)
C27 0.0547(13) 0.108(2) 0.0634(14) -0.0200(14) -0.0008(11) 0.0311(13)
C7 0.0516(13) 0.100(2) 0.0748(16) -0.0375(14) -0.0138(11) 0.0109(13)
C29 0.0925(17) 0.0698(14) 0.0525(12) -0.0151(11) -0.0140(12) 0.0424(14)

loop_
_atom_type_symbol
_atom_type_description
_atom_type_scat_dispersion_real
_atom_type_scat_dispersion_imag
_atom_type_scat_source
C C 0.0181 0.0091 'International Tables Vol C Tables 4.2.6.8 and 6.1.1.4'
H H 0.0000 0.0000 'International Tables Vol C Tables 4.2.6.8 and 6.1.1.4'
N N 0.0311 0.0180 'International Tables Vol C Tables 4.2.6.8 and 6.1.1.4'
O O 0.0492 0.0322 'International Tables Vol C Tables 4.2.6.8 and 6.1.1.4'

loop_
_geom_angle_atom_site_label_1
_geom_angle_atom_site_label_2
_geom_angle_atom_site_label_3
_geom_angle
_geom_angle_site_symmetry_1
_geom_angle_site_symmetry_3
_geom_angle_publ_flag
N2 N1 C4 116.14(13) . . ?
N2 N1 C12 118.96(13) . . ?
C4 N1 C12 124.81(14) . . ?
N1 N2 C11 124.59(15) . . ?
C20 N2 N1 122.83(14) . . ?
C20 N2 C11 110.34(15) . . ?
C14 C1 C12 121.38(15) . . ?
C14 C1 C22 119.24(16) . . ?
C22 C1 C12 119.24(16) . . ?
O1 C4 N1 120.31(16) . . ?
O1 C4 C6 125.36(16) . . ?
N1 C4 C6 114.30(14) . . ?
C8 C6 C4 121.15(15) . . ?
C8 C6 C24 120.65(16) . . ?
C24 C6 C4 118.13(16) . . ?
C6 C8 C10 120.01(15) . . ?
C6 C8 C18 117.89(16) . . ?
C18 C8 C10 122.05(16) . . ?
C8 C10 C16 120.95(14) . . ?
C12 C10 C8 119.21(15) . . ?
C12 C10 C16 119.81(14) . . ?
N1 C12 C1 117.15(14) . . ?
C10 C12 N1 119.87(14) . . ?
C10 C12 C1 122.98(14) . . ?
C1 C14 H14 119.9 . . ?
C1 C14 C17 120.21(18) . . ?
C17 C14 H14 119.9 . . ?
C28 C16 C10 121.04(16) . . ?
C28 C16 C19 117.79(17) . . ?
C19 C16 C10 121.09(17) . . ?
C8 C18 H18 119.6 . . ?
C3 C18 C8 120.86(18) . . ?
C3 C18 H18 119.6 . . ?
N2 C20 C15 106.80(17) . . ?
C26 C20 N2 130.06(17) . . ?
C26 C20 C15 123.14(18) . . ?
C1 C22 H22 120.0 . . ?
C30 C22 C1 120.07(19) . . ?
C30 C22 H22 120.0 . . ?
C6 C24 H24 119.9 . . ?
C23 C24 C6 120.10(18) . . ?
C23 C24 H24 119.9 . . ?
C20 C26 H26 121.4 . . ?
C5 C26 C20 117.2(2) . . ?
C5 C26 H26 121.4 . . ?
C16 C28 H28 119.4 . . ?
C16 C28 C25 121.3(2) . . ?
C25 C28 H28 119.4 . . ?
C22 C30 H30 119.8 . . ?
C9 C30 C22 120.39(19) . . ?
C9 C30 H30 119.8 . . ?
C20 C15 C2 106.54(18) . . ?
C20 C15 C13 117.7(2) . . ?
C13 C15 C2 135.8(2) . . ?
C15 C2 H2 125.2 . . ?
C11 C2 C15 109.51(17) . . ?
C11 C2 H2 125.2 . . ?
C14 C17 H17 119.9 . . ?
C9 C17 C14 120.16(19) . . ?
C9 C17 H17 119.9 . . ?
C30 C9 C17 119.92(17) . . ?
C30 C9 H9 120.0 . . ?
C17 C9 H9 120.0 . . ?
C16 C19 H19 119.9 . . ?
C16 C19 C27 120.3(2) . . ?
C27 C19 H19 119.9 . . ?
C26 C5 H5 119.3 . . ?
C7 C5 C26 121.4(2) . . ?
C7 C5 H5 119.3 . . ?
H21A C21 H21B 109.5 . . ?
H21A C21 H21C 109.5 . . ?
H21B C21 H21C 109.5 . . ?
C11 C21 H21A 109.5 . . ?
C11 C21 H21B 109.5 . . ?
C11 C21 H21C 109.5 . . ?
N2 C11 C21 120.50(18) . . ?
C2 C11 N2 106.68(19) . . ?
C2 C11 C21 132.82(18) . . ?
C24 C23 H23 120.1 . . ?
C24 C23 C3 119.81(17) . . ?
C3 C23 H23 120.1 . . ?
C18 C3 C23 120.67(19) . . ?
C18 C3 H3 119.7 . . ?
C23 C3 H3 119.7 . . ?
C28 C25 H25 119.8 . . ?
C29 C25 C28 120.4(2) . . ?
C29 C25 H25 119.8 . . ?
C15 C13 H13 120.5 . . ?
C7 C13 C15 119.0(2) . . ?
C7 C13 H13 120.5 . . ?
C19 C27 H27 119.5 . . ?
C29 C27 C19 121.0(2) . . ?
C29 C27 H27 119.5 . . ?
C5 C7 C13 121.7(2) . . ?
C5 C7 H7 119.2 . . ?
C13 C7 H7 119.2 . . ?
C25 C29 H29 120.4 . . ?
C27 C29 C25 119.2(2) . . ?
C27 C29 H29 120.4 . . ?

loop_
_geom_bond_atom_site_label_1
_geom_bond_atom_site_label_2
_geom_bond_distance
_geom_bond_site_symmetry_2
_geom_bond_publ_flag
O1 C4 1.219(2) . ?
N1 N2 1.3877(19) . ?
N1 C4 1.402(2) . ?
N1 C12 1.407(2) . ?
N2 C20 1.387(2) . ?
N2 C11 1.389(2) . ?
C1 C12 1.490(2) . ?
C1 C14 1.387(3) . ?
C1 C22 1.392(2) . ?
C4 C6 1.461(2) . ?
C6 C8 1.402(2) . ?
C6 C24 1.404(2) . ?
C8 C10 1.452(2) . ?
C8 C18 1.405(2) . ?
C10 C12 1.357(2) . ?
C10 C16 1.495(2) . ?
C14 H14 0.9500 . ?
C14 C17 1.389(3) . ?
C16 C28 1.379(3) . ?
C16 C19 1.385(3) . ?
C18 H18 0.9500 . ?
C18 C3 1.381(3) . ?
C20 C26 1.386(3) . ?
C20 C15 1.399(3) . ?
C22 H22 0.9500 . ?
C22 C30 1.387(3) . ?
C24 H24 0.9500 . ?
C24 C23 1.377(3) . ?
C26 H26 0.9500 . ?
C26 C5 1.385(3) . ?
C28 H28 0.9500 . ?
C28 C25 1.384(3) . ?
C30 H30 0.9500 . ?
C30 C9 1.376(3) . ?
C15 C2 1.425(3) . ?
C15 C13 1.417(3) . ?
C2 H2 0.9500 . ?
C2 C11 1.362(3) . ?
C17 H17 0.9500 . ?
C17 C9 1.381(3) . ?
C9 H9 0.9500 . ?
C19 H19 0.9500 . ?
C19 C27 1.391(3) . ?
C5 H5 0.9500 . ?
C5 C7 1.374(4) . ?
C21 H21A 0.9800 . ?
C21 H21B 0.9800 . ?
C21 H21C 0.9800 . ?
C21 C11 1.478(3) . ?
C23 H23 0.9500 . ?
C23 C3 1.386(3) . ?
C3 H3 0.9500 . ?
C25 H25 0.9500 . ?
C25 C29 1.364(4) . ?
C13 H13 0.9500 . ?
C13 C7 1.376(4) . ?
C27 H27 0.9500 . ?
C27 C29 1.363(4) . ?
C7 H7 0.9500 . ?
C29 H29 0.9500 . ?

loop_
_geom_torsion_atom_site_label_1
_geom_torsion_atom_site_label_2
_geom_torsion_atom_site_label_3
_geom_torsion_atom_site_label_4
_geom_torsion
_geom_torsion_site_symmetry_1
_geom_torsion_site_symmetry_2
_geom_torsion_site_symmetry_3
_geom_torsion_site_symmetry_4
_geom_torsion_publ_flag
O1 C4 C6 C8 175.36(16) . . . . ?
O1 C4 C6 C24 -7.5(3) . . . . ?
N1 N2 C20 C26 13.7(3) . . . . ?
N1 N2 C20 C15 -167.07(14) . . . . ?
N1 N2 C11 C2 166.97(16) . . . . ?
N1 N2 C11 C21 -13.3(3) . . . . ?
N1 C4 C6 C8 -6.3(2) . . . . ?
N1 C4 C6 C24 170.78(15) . . . . ?
N2 N1 C4 O1 3.5(2) . . . . ?
N2 N1 C4 C6 -174.92(13) . . . . ?
N2 N1 C12 C1 -0.7(2) . . . . ?
N2 N1 C12 C10 179.87(14) . . . . ?
N2 C20 C26 C5 179.42(17) . . . . ?
N2 C20 C15 C2 1.79(19) . . . . ?
N2 C20 C15 C13 -179.17(17) . . . . ?
C1 C14 C17 C9 -0.1(3) . . . . ?
C1 C22 C30 C9 0.4(3) . . . . ?
C4 N1 N2 C20 79.4(2) . . . . ?
C4 N1 N2 C11 -81.98(19) . . . . ?
C4 N1 C12 C1 175.70(15) . . . . ?
C4 N1 C12 C10 -3.7(2) . . . . ?
C4 C6 C8 C10 -0.3(2) . . . . ?
C4 C6 C8 C18 177.06(15) . . . . ?
C4 C6 C24 C23 -176.21(17) . . . . ?
C6 C8 C10 C12 5.6(2) . . . . ?
C6 C8 C10 C16 -176.49(15) . . . . ?
C6 C8 C18 C3 -0.5(2) . . . . ?
C6 C24 C23 C3 -1.4(3) . . . . ?
C8 C6 C24 C23 0.9(3) . . . . ?
C8 C10 C12 N1 -3.7(2) . . . . ?
C8 C10 C12 C1 176.86(14) . . . . ?
C8 C10 C16 C28 -108.90(19) . . . . ?
C8 C10 C16 C19 74.3(2) . . . . ?
C8 C18 C3 C23 0.0(3) . . . . ?
C10 C8 C18 C3 176.86(17) . . . . ?
C10 C16 C28 C25 -175.05(18) . . . . ?
C10 C16 C19 C27 175.5(2) . . . . ?
C12 N1 N2 C20 -103.93(18) . . . . ?
C12 N1 N2 C11 94.73(19) . . . . ?
C12 N1 C4 O1 -173.01(15) . . . . ?
C12 N1 C4 C6 8.6(2) . . . . ?
C12 C1 C14 C17 175.84(16) . . . . ?
C12 C1 C22 C30 -176.09(16) . . . . ?
C12 C10 C16 C28 69.0(2) . . . . ?
C12 C10 C16 C19 -107.8(2) . . . . ?
C14 C1 C12 N1 66.9(2) . . . . ?
C14 C1 C12 C10 -113.68(19) . . . . ?
C14 C1 C22 C30 -0.3(3) . . . . ?
C14 C17 C9 C30 0.2(3) . . . . ?
C16 C10 C12 N1 178.35(14) . . . . ?
C16 C10 C12 C1 -1.0(2) . . . . ?
C16 C28 C25 C29 -0.8(3) . . . . ?
C16 C19 C27 C29 -0.1(4) . . . . ?
C18 C8 C10 C12 -171.66(16) . . . . ?
C18 C8 C10 C16 6.2(2) . . . . ?
C20 N2 C11 C2 3.6(2) . . . . ?
C20 N2 C11 C21 -176.64(18) . . . . ?
C20 C26 C5 C7 -0.4(3) . . . . ?
C20 C15 C2 C11 0.4(2) . . . . ?
C20 C15 C13 C7 -0.4(3) . . . . ?
C22 C1 C12 N1 -117.37(17) . . . . ?
C22 C1 C12 C10 62.0(2) . . . . ?
C22 C1 C14 C17 0.1(3) . . . . ?
C22 C30 C9 C17 -0.3(3) . . . . ?
C24 C6 C8 C10 -177.37(16) . . . . ?
C24 C6 C8 C18 0.0(2) . . . . ?
C24 C23 C3 C18 0.9(3) . . . . ?
C26 C20 C15 C2 -178.88(17) . . . . ?
C26 C20 C15 C13 0.2(3) . . . . ?
C26 C5 C7 C13 0.2(3) . . . . ?
C28 C16 C19 C27 -1.4(3) . . . . ?
C28 C25 C29 C27 -0.7(4) . . . . ?
C15 C20 C26 C5 0.3(3) . . . . ?
C15 C2 C11 N2 -2.4(2) . . . . ?
C15 C2 C11 C21 177.9(2) . . . . ?
C15 C13 C7 C5 0.2(3) . . . . ?
C2 C15 C13 C7 178.3(2) . . . . ?
C19 C16 C28 C25 1.8(3) . . . . ?
C19 C27 C29 C25 1.1(4) . . . . ?
C11 N2 C20 C26 177.36(17) . . . . ?
C11 N2 C20 C15 -3.38(19) . . . . ?
C13 C15 C2 C11 -178.4(2) . . . . ?
